data_7013510
loop_
_publ_author_name
'Guillem Arom\'i'
'Andrei S. Batsanov'
'Paul Christian'
'Madeleine Helliwell'
'Olivier Roubeau'
'Grigore A. Timco'
'Richard E. P. Winpenny'

_publ_section_title
;
 Synthesis, structure and magnetic properties of
 hydroxyquinaldine-bridged cobalt and nickel cubanes
;
_journal_issue 23
_journal_name_full 'Dalton Trans.'
_journal_page_first 4466
_journal_page_last 4471
_journal_paper_doi 10.1039/b309325e
_journal_year 2003
_chemical_formula_sum 'C60.75 H69.75 N4 Ni4 O12.75'
_chemical_formula_weight 1294.80
_chemical_name_systematic
;
?
;
_space_group_IT_number 14
_symmetry_cell_setting monoclinic
_symmetry_space_group_name_Hall '-P 2ybc'
_symmetry_space_group_name_H-M 'P 1 21/c 1'
_atom_sites_solution_hydrogens geom
_atom_sites_solution_primary direct
_atom_sites_solution_secondary difmap
_audit_creation_method SHELXL-97
_cell_angle_alpha 90.00
_cell_angle_beta 98.9772(3)
_cell_angle_gamma 90.00
_cell_formula_units_Z 4
_cell_length_a 15.77400(10)
_cell_length_b 13.95460(10)
_cell_length_c 27.3512(3)
_cell_measurement_reflns_used 67320
_cell_measurement_temperature 100(2)
_cell_measurement_theta_max 25.028
_cell_measurement_theta_min 1.018
_cell_volume 5946.79(9)
_computing_cell_refinement 'COLLECT (Hooft, 1998) and DENZO (Otwinowski & Minor, 1997)'
_computing_data_reduction 'COLLECT and DENZO'
_computing_molecular_graphics 'PLATON (Spek, 1990)'
_computing_structure_refinement 'SHELXL97 (Sheldrick, 1997)'
_computing_structure_solution 'SHELXS97 (Sheldrick, 1997)'
_diffrn_ambient_temperature 100(2)
_diffrn_measured_fraction_theta_full 0.971
_diffrn_measured_fraction_theta_max 0.971
_diffrn_measurement_device_type 'Nonius KappaCCD area-detector'
_diffrn_measurement_method 'phi and omega scans'
_diffrn_radiation_monochromator graphite
_diffrn_radiation_source 'fine-focus sealed tube'
_diffrn_radiation_type MoK\a
_diffrn_radiation_wavelength 0.71073
_diffrn_reflns_av_R_equivalents 0.0399
_diffrn_reflns_av_sigmaI/netI 0.0278
_diffrn_reflns_limit_h_max 18
_diffrn_reflns_limit_h_min -16
_diffrn_reflns_limit_k_max 16
_diffrn_reflns_limit_k_min -16
_diffrn_reflns_limit_l_max 32
_diffrn_reflns_limit_l_min -32
_diffrn_reflns_number 48328
_diffrn_reflns_theta_full 25.17
_diffrn_reflns_theta_max 25.17
_diffrn_reflns_theta_min 2.59
_exptl_absorpt_coefficient_mu 1.313
_exptl_absorpt_correction_T_max 0.7792
_exptl_absorpt_correction_T_min 0.7792
_exptl_absorpt_correction_type multi-scan
_exptl_absorpt_process_details '(SORTAV; Blessing, 1997)'
_exptl_crystal_colour green
_exptl_crystal_density_diffrn 1.446
_exptl_crystal_density_method 'not measured'
_exptl_crystal_description prismatic
_exptl_crystal_F_000 2705
_exptl_crystal_size_max 0.20
_exptl_crystal_size_mid 0.20
_exptl_crystal_size_min 0.20
_refine_diff_density_max 0.920
_refine_diff_density_min -0.557
_refine_diff_density_rms 0.063
_refine_ls_extinction_coef 0.00171(17)
_refine_ls_extinction_expression Fc^*^=kFc[1+0.001xFc^2^\l^3^/sin(2\q)]^-1/4^
_refine_ls_extinction_method SHELXL
_refine_ls_goodness_of_fit_ref 1.035
_refine_ls_hydrogen_treatment mixed
_refine_ls_matrix_type full
_refine_ls_number_parameters 759
_refine_ls_number_reflns 10380
_refine_ls_number_restraints 0
_refine_ls_restrained_S_all 1.035
_refine_ls_R_factor_all 0.0370
_refine_ls_R_factor_gt 0.0313
_refine_ls_shift/su_max 0.006
_refine_ls_shift/su_mean 0.000
_refine_ls_structure_factor_coef Fsqd
_refine_ls_weighting_details 'calc w=1/[\s^2^(Fo^2^)+(0.0396P)^2^+5.8532P] where P=(Fo^2^+2Fc^2^)/3'
_refine_ls_weighting_scheme calc
_refine_ls_wR_factor_gt 0.0799
_refine_ls_wR_factor_ref 0.0835
_reflns_number_gt 9207
_reflns_number_total 10380
_reflns_threshold_expression >2sigma(I)
_cod_data_source_file b309325e.txt
_cod_data_source_block pc1
_cod_depositor_comments
;
The following automatic conversions were performed:
'_symmetry_cell_setting' value 'Monoclinic' changed to 'monoclinic'
according to '/home/saulius/struct/CIF-dictionaries/cif_core.dic'
dictionary named 'cif_core.dic' version 2.4.1 from 2010-06-29.

Automatic conversion script
Id: cif_fix_enum 1527 2010-12-29 10:47:43Z saulius 
;
_cod_original_cell_volume 5946.80(9)
_cod_original_sg_symbol_H-M P2(1)/c
_cod_database_code 7013510

loop_
_symmetry_equiv_pos_as_xyz
'x, y, z'
'-x, y+1/2, -z+1/2'
'-x, -y, -z'
'x, -y-1/2, z-1/2'

loop_
_atom_site_label
_atom_site_type_symbol
_atom_site_fract_x
_atom_site_fract_y
_atom_site_fract_z
_atom_site_U_iso_or_equiv
_atom_site_adp_type
_atom_site_occupancy
_atom_site_symmetry_multiplicity
_atom_site_calc_flag
_atom_site_refinement_flags
_atom_site_disorder_assembly
_atom_site_disorder_group
Ni1 Ni 0.354371(18) 0.349662(19) 0.399483(10) 0.01807(9) Uani 1 1 d . . .
Ni2 Ni 0.191778(18) 0.350354(19) 0.323917(10) 0.01919(9) Uani 1 1 d . . .
Ni3 Ni 0.182284(18) 0.23481(2) 0.415671(10) 0.02040(9) Uani 1 1 d . . .
Ni4 Ni 0.306484(18) 0.157598(19) 0.352835(10) 0.02049(9) Uani 1 1 d . . .
O1 O 0.22635(10) 0.37300(10) 0.39871(5) 0.0202(3) Uani 1 1 d . . .
O2 O 0.17872(10) 0.20827(11) 0.34044(5) 0.0214(3) Uani 1 1 d . . .
O3 O 0.31194(9) 0.21502(10) 0.42266(5) 0.0192(3) Uani 1 1 d . . .
O4 O 0.31911(9) 0.29572(10) 0.32837(5) 0.0196(3) Uani 1 1 d . . .
O5 O 0.35679(10) 0.48517(11) 0.36908(5) 0.0224(3) Uani 1 1 d . . .
O6 O 0.23218(10) 0.48465(11) 0.31550(6) 0.0237(3) Uani 1 1 d . . .
O7 O 0.06435(10) 0.36734(11) 0.33299(6) 0.0253(4) Uani 1 1 d . . .
O8 O 0.05915(10) 0.27171(12) 0.39918(6) 0.0275(4) Uani 1 1 d . . .
O9 O 0.17380(10) 0.08979(11) 0.42597(6) 0.0280(4) Uani 1 1 d . . .
O10 O 0.27483(11) 0.03371(11) 0.38346(6) 0.0284(4) Uani 1 1 d . . .
O11 O 0.43848(10) 0.15083(11) 0.36557(6) 0.0236(3) Uani 1 1 d . . .
O12 O 0.47271(10) 0.29930(11) 0.39518(5) 0.0222(3) Uani 1 1 d . . .
N1 N 0.35769(13) 0.41010(13) 0.47016(7) 0.0233(4) Uani 1 1 d . . .
N2 N 0.14464(12) 0.29893(14) 0.25316(7) 0.0234(4) Uani 1 1 d . . .
N3 N 0.21514(12) 0.24968(14) 0.49258(7) 0.0241(4) Uani 1 1 d . . .
N4 N 0.31765(13) 0.12950(14) 0.27914(7) 0.0263(4) Uani 1 1 d . . .
C1 C 0.29872(15) 0.52449(16) 0.33873(8) 0.0216(5) Uani 1 1 d . . .
C2 C 0.30988(16) 0.63097(16) 0.32649(9) 0.0264(5) Uani 1 1 d . . .
C3 C 0.37948(18) 0.67696(18) 0.36422(11) 0.0382(6) Uani 1 1 d . . .
H3A H 0.3619 0.6754 0.3970 0.057 Uiso 1 1 calc R . .
H3B H 0.3880 0.7436 0.3547 0.057 Uiso 1 1 calc R . .
H3C H 0.4333 0.6414 0.3651 0.057 Uiso 1 1 calc R . .
C4 C 0.3357(2) 0.6370(2) 0.27513(11) 0.0506(8) Uani 1 1 d . . .
H4A H 0.3897 0.6025 0.2750 0.076 Uiso 1 1 calc R . .
H4B H 0.3432 0.7044 0.2666 0.076 Uiso 1 1 calc R . .
H4C H 0.2907 0.6082 0.2508 0.076 Uiso 1 1 calc R . .
C5 C 0.22478(17) 0.68331(18) 0.32689(12) 0.0397(7) Uani 1 1 d . . .
H5A H 0.1806 0.6551 0.3019 0.060 Uiso 1 1 calc R . .
H5B H 0.2318 0.7513 0.3194 0.060 Uiso 1 1 calc R . .
H5C H 0.2075 0.6771 0.3596 0.060 Uiso 1 1 calc R . .
C6 C 0.02494(15) 0.32036(17) 0.36218(9) 0.0256(5) Uani 1 1 d . . .
C7 C -0.07326(16) 0.3237(2) 0.35231(10) 0.0355(6) Uani 1 1 d . . .
C8 C -0.11102(18) 0.2531(3) 0.38578(13) 0.0546(9) Uani 1 1 d . . .
H8A H -0.0935 0.1878 0.3787 0.082 Uiso 1 1 calc R . .
H8B H -0.1738 0.2576 0.3796 0.082 Uiso 1 1 calc R . .
H8C H -0.0900 0.2687 0.4205 0.082 Uiso 1 1 calc R . .
C9 C -0.10190(19) 0.4252(2) 0.36271(13) 0.0520(8) Uani 1 1 d . . .
H9A H -0.0791 0.4427 0.3969 0.078 Uiso 1 1 calc R . .
H9B H -0.1647 0.4280 0.3578 0.078 Uiso 1 1 calc R . .
H9C H -0.0803 0.4701 0.3400 0.078 Uiso 1 1 calc R . .
C10 C -0.10334(18) 0.2978(3) 0.29786(11) 0.0491(8) Uani 1 1 d . . .
H10A H -0.0806 0.3446 0.2766 0.074 Uiso 1 1 calc R . .
H10B H -0.1662 0.2986 0.2910 0.074 Uiso 1 1 calc R . .
H10C H -0.0825 0.2337 0.2912 0.074 Uiso 1 1 calc R . .
C11 C 0.49742(17) 0.35570(18) 0.51162(9) 0.0339(6) Uani 1 1 d . . .
H11A H 0.4921 0.2977 0.5311 0.051 Uiso 1 1 calc R . .
H11B H 0.5473 0.3927 0.5270 0.051 Uiso 1 1 calc R . .
H11C H 0.5048 0.3377 0.4779 0.051 Uiso 1 1 calc R . .
C12 C 0.41840(17) 0.41494(17) 0.50986(8) 0.0285(5) Uani 1 1 d . . .
C13 C 0.4076(2) 0.47368(19) 0.55076(9) 0.0388(7) Uani 1 1 d . . .
H13 H 0.4503 0.4740 0.5794 0.047 Uiso 1 1 calc R . .
C14 C 0.3372(2) 0.5292(2) 0.54927(10) 0.0427(7) Uani 1 1 d . . .
H14 H 0.3315 0.5698 0.5764 0.051 Uiso 1 1 calc R . .
C15 C 0.1968(2) 0.5845(2) 0.50154(11) 0.0454(7) Uani 1 1 d . . .
H15 H 0.1883 0.6295 0.5264 0.054 Uiso 1 1 calc R . .
C16 C 0.1371(2) 0.5751(2) 0.46051(12) 0.0443(7) Uani 1 1 d . . .
H16 H 0.0886 0.6165 0.4561 0.053 Uiso 1 1 calc R . .
C17 C 0.14510(17) 0.50511(18) 0.42393(10) 0.0331(6) Uani 1 1 d . . .
H17 H 0.1015 0.4985 0.3960 0.040 Uiso 1 1 calc R . .
C18 C 0.21577(16) 0.44730(16) 0.42901(8) 0.0245(5) Uani 1 1 d . . .
C19 C 0.28352(16) 0.46216(16) 0.46952(8) 0.0262(5) Uani 1 1 d . . .
C20 C 0.27181(18) 0.52723(18) 0.50743(9) 0.0354(6) Uani 1 1 d . . .
C21 C 0.18298(17) 0.43141(19) 0.20321(9) 0.0345(6) Uani 1 1 d . . .
H21A H 0.1727 0.4787 0.2281 0.052 Uiso 1 1 calc R . .
H21B H 0.1648 0.4579 0.1701 0.052 Uiso 1 1 calc R . .
H21C H 0.2443 0.4160 0.2074 0.052 Uiso 1 1 calc R . .
C22 C 0.13289(16) 0.34233(17) 0.20937(9) 0.0264(5) Uani 1 1 d . . .
C23 C 0.07502(17) 0.3047(2) 0.16906(9) 0.0338(6) Uani 1 1 d . . .
H23 H 0.0669 0.3371 0.1382 0.041 Uiso 1 1 calc R . .
C24 C 0.03120(17) 0.2225(2) 0.17432(9) 0.0347(6) Uani 1 1 d . . .
H24 H -0.0088 0.1990 0.1474 0.042 Uiso 1 1 calc R . .
C25 C 0.00335(16) 0.08537(19) 0.22813(10) 0.0358(6) Uani 1 1 d . . .
H25 H -0.0360 0.0569 0.2024 0.043 Uiso 1 1 calc R . .
C26 C 0.01992(16) 0.04271(19) 0.27341(10) 0.0359(6) Uani 1 1 d . . .
H26 H -0.0077 -0.0160 0.2788 0.043 Uiso 1 1 calc R . .
C27 C 0.07702(16) 0.08375(18) 0.31243(10) 0.0315(6) Uani 1 1 d . . .
H27 H 0.0861 0.0535 0.3439 0.038 Uiso 1 1 calc R . .
C28 C 0.11978(14) 0.16735(16) 0.30538(9) 0.0237(5) Uani 1 1 d . . .
C29 C 0.10294(15) 0.21365(17) 0.25865(9) 0.0247(5) Uani 1 1 d . . .
C30 C 0.04482(16) 0.17201(18) 0.21952(9) 0.0292(5) Uani 1 1 d . . .
C31 C 0.08809(19) 0.3305(2) 0.51284(11) 0.0412(7) Uani 1 1 d . . .
H31A H 0.0961 0.3993 0.5192 0.062 Uiso 1 1 calc R . .
H31B H 0.0458 0.3054 0.5322 0.062 Uiso 1 1 calc R . .
H31C H 0.0676 0.3201 0.4775 0.062 Uiso 1 1 calc R . .
C32 C 0.17177(16) 0.27968(18) 0.52741(9) 0.0304(6) Uani 1 1 d . . .
C33 C 0.20307(18) 0.2635(2) 0.57818(10) 0.0382(6) Uani 1 1 d . . .
H33 H 0.1725 0.2883 0.6027 0.046 Uiso 1 1 calc R . .
C34 C 0.27593(18) 0.2131(2) 0.59211(9) 0.0363(6) Uani 1 1 d . . .
H34 H 0.2948 0.2001 0.6262 0.044 Uiso 1 1 calc R . .
C35 C 0.40077(17) 0.12626(18) 0.56674(9) 0.0317(6) Uani 1 1 d . . .
H35 H 0.4227 0.1094 0.6000 0.038 Uiso 1 1 calc R . .
C36 C 0.44320(16) 0.09872(17) 0.52930(9) 0.0302(6) Uani 1 1 d . . .
H36 H 0.4935 0.0606 0.5367 0.036 Uiso 1 1 calc R . .
C37 C 0.41407(15) 0.12563(16) 0.47979(9) 0.0250(5) Uani 1 1 d . . .
H37 H 0.4450 0.1061 0.4544 0.030 Uiso 1 1 calc R . .
C38 C 0.34113(15) 0.18000(15) 0.46827(8) 0.0209(5) Uani 1 1 d . . .
C39 C 0.29250(15) 0.20395(16) 0.50640(8) 0.0228(5) Uani 1 1 d . . .
C40 C 0.32424(16) 0.17985(17) 0.55609(9) 0.0289(5) Uani 1 1 d . . .
C41 C 0.31153(18) 0.04826(19) 0.25374(10) 0.0370(6) Uani 1 1 d . . .
C42 C 0.2683(2) -0.0356(2) 0.27323(13) 0.0562(9) Uani 1 1 d . . .
H42A H 0.2740 -0.0310 0.3093 0.084 Uiso 1 1 calc R . .
H42B H 0.2953 -0.0950 0.2643 0.084 Uiso 1 1 calc R . .
H42C H 0.2074 -0.0359 0.2589 0.084 Uiso 1 1 calc R . .
C43 C 0.3451(2) 0.0405(2) 0.20889(11) 0.0482(8) Uani 1 1 d . . .
H43 H 0.3385 -0.0178 0.1907 0.058 Uiso 1 1 calc R . .
C44 C 0.3864(2) 0.1147(2) 0.19151(10) 0.0451(7) Uani 1 1 d . . .
H44 H 0.4098 0.1081 0.1617 0.054 Uiso 1 1 calc R . .
C45 C 0.43918(17) 0.2832(2) 0.20326(9) 0.0353(6) Uani 1 1 d . . .
H45 H 0.4652 0.2807 0.1742 0.042 Uiso 1 1 calc R . .
C46 C 0.44435(16) 0.36462(19) 0.23115(9) 0.0321(6) Uani 1 1 d . . .
H46 H 0.4750 0.4183 0.2216 0.039 Uiso 1 1 calc R . .
C47 C 0.40489(15) 0.37046(18) 0.27392(9) 0.0269(5) Uani 1 1 d . . .
H47 H 0.4093 0.4280 0.2927 0.032 Uiso 1 1 calc R . .
C48 C 0.36039(14) 0.29436(16) 0.28885(8) 0.0210(5) Uani 1 1 d . . .
C49 C 0.35687(15) 0.20709(17) 0.26112(8) 0.0255(5) Uani 1 1 d . . .
C50 C 0.39487(16) 0.2025(2) 0.21777(9) 0.0324(6) Uani 1 1 d . . .
C51 C 0.22386(16) 0.02574(16) 0.41440(9) 0.0282(6) Uani 1 1 d . . .
C52 C 0.21765(19) -0.07270(18) 0.43931(10) 0.0383(6) Uani 1 1 d . . .
C53 C 0.2098(2) -0.0579(2) 0.49344(11) 0.0547(9) Uani 1 1 d . . .
H53A H 0.2616 -0.0260 0.5103 0.082 Uiso 1 1 calc R . .
H53B H 0.2033 -0.1201 0.5090 0.082 Uiso 1 1 calc R . .
H53C H 0.1596 -0.0179 0.4959 0.082 Uiso 1 1 calc R . .
C54 C 0.1374(2) -0.1220(2) 0.41187(13) 0.0557(9) Uani 1 1 d . . .
H54A H 0.1322 -0.1861 0.4258 0.084 Uiso 1 1 calc R . .
H54B H 0.1420 -0.1275 0.3767 0.084 Uiso 1 1 calc R . .
H54C H 0.0865 -0.0841 0.4156 0.084 Uiso 1 1 calc R . .
C55 C 0.2963(2) -0.1337(2) 0.43530(13) 0.0554(9) Uani 1 1 d . . .
H55A H 0.3477 -0.1018 0.4526 0.083 Uiso 1 1 calc R . .
H55B H 0.3018 -0.1420 0.4004 0.083 Uiso 1 1 calc R . .
H55C H 0.2901 -0.1965 0.4503 0.083 Uiso 1 1 calc R . .
C56 C 0.49040(14) 0.21863(16) 0.37781(8) 0.0214(5) Uani 1 1 d . . .
C57 C 0.58454(15) 0.20278(17) 0.37196(9) 0.0267(5) Uani 1 1 d . . .
C58 C 0.61212(16) 0.28493(19) 0.34067(9) 0.0311(6) Uani 1 1 d . . .
H58A H 0.6736 0.2793 0.3391 0.047 Uiso 1 1 calc R . .
H58B H 0.6009 0.3464 0.3558 0.047 Uiso 1 1 calc R . .
H58C H 0.5795 0.2816 0.3071 0.047 Uiso 1 1 calc R . .
C59 C 0.63784(17) 0.2038(2) 0.42385(10) 0.0419(7) Uani 1 1 d . . .
H59A H 0.6202 0.1505 0.4433 0.063 Uiso 1 1 calc R . .
H59B H 0.6286 0.2645 0.4403 0.063 Uiso 1 1 calc R . .
H59C H 0.6988 0.1972 0.4212 0.063 Uiso 1 1 calc R . .
C60 C 0.59656(19) 0.1075(2) 0.34652(12) 0.0434(7) Uani 1 1 d . . .
H60A H 0.5793 0.0549 0.3665 0.065 Uiso 1 1 calc R . .
H60B H 0.6570 0.0998 0.3430 0.065 Uiso 1 1 calc R . .
H60C H 0.5611 0.1067 0.3137 0.065 Uiso 1 1 calc R . .
O1W O 0.5669(3) 0.0503(3) 0.64560(18) 0.0605(12) Uani 0.50 1 d P . .
C1S C 0.0220(8) 0.0280(10) 0.5249(5) 0.051(3) Uiso 0.25 1 d P . .
C2S C -0.0005(4) 0.0805(5) 0.4760(2) 0.0514(15) Uiso 0.50 1 d P . .
O1S O 0.0524(9) 0.0778(10) 0.5567(5) 0.103(4) Uiso 0.25 1 d P . .

loop_
_atom_site_aniso_label
_atom_site_aniso_U_11
_atom_site_aniso_U_22
_atom_site_aniso_U_33
_atom_site_aniso_U_23
_atom_site_aniso_U_13
_atom_site_aniso_U_12
Ni1 0.02108(16) 0.01486(15) 0.01804(15) -0.00109(10) 0.00231(11) 0.00034(11)
Ni2 0.02060(17) 0.01616(15) 0.02032(15) 0.00040(11) 0.00171(11) 0.00104(11)
Ni3 0.02023(17) 0.01741(15) 0.02328(16) 0.00286(11) 0.00255(12) 0.00079(11)
Ni4 0.02148(17) 0.01588(15) 0.02312(16) -0.00291(11) 0.00034(12) 0.00101(11)
O1 0.0250(8) 0.0159(7) 0.0203(8) -0.0007(6) 0.0054(6) 0.0003(6)
O2 0.0212(8) 0.0179(8) 0.0237(8) -0.0009(6) -0.0004(6) -0.0015(6)
O3 0.0212(8) 0.0166(7) 0.0192(8) 0.0010(6) 0.0008(6) 0.0009(6)
O4 0.0210(8) 0.0183(8) 0.0193(8) -0.0012(6) 0.0022(6) 0.0014(6)
O5 0.0260(9) 0.0182(8) 0.0232(8) 0.0012(6) 0.0040(7) 0.0000(6)
O6 0.0269(9) 0.0183(8) 0.0254(8) 0.0012(6) 0.0025(7) -0.0001(7)
O7 0.0244(9) 0.0233(8) 0.0282(9) 0.0032(7) 0.0044(7) 0.0037(7)
O8 0.0219(9) 0.0290(9) 0.0318(9) 0.0072(7) 0.0045(7) 0.0031(7)
O9 0.0273(9) 0.0208(8) 0.0342(9) 0.0059(7) -0.0005(7) -0.0040(7)
O10 0.0311(9) 0.0191(8) 0.0334(9) -0.0012(7) 0.0002(7) -0.0013(7)
O11 0.0230(9) 0.0196(8) 0.0272(9) -0.0027(6) 0.0005(7) 0.0008(6)
O12 0.0214(8) 0.0208(8) 0.0236(8) -0.0016(6) 0.0009(6) 0.0002(6)
N1 0.0311(11) 0.0184(10) 0.0206(10) -0.0010(8) 0.0049(8) -0.0056(8)
N2 0.0220(10) 0.0238(10) 0.0240(10) -0.0020(8) 0.0019(8) 0.0033(8)
N3 0.0258(11) 0.0221(10) 0.0250(10) 0.0032(8) 0.0059(8) -0.0013(8)
N4 0.0261(11) 0.0257(11) 0.0259(10) -0.0077(8) 0.0000(8) 0.0024(8)
C1 0.0271(13) 0.0184(11) 0.0208(11) 0.0005(9) 0.0080(10) 0.0011(10)
C2 0.0312(14) 0.0174(11) 0.0303(13) 0.0032(9) 0.0040(10) -0.0013(10)
C3 0.0369(16) 0.0219(13) 0.0531(17) 0.0040(12) -0.0016(13) -0.0033(11)
C4 0.084(2) 0.0323(15) 0.0403(17) 0.0089(13) 0.0235(16) -0.0098(15)
C5 0.0346(15) 0.0201(13) 0.0615(19) 0.0033(12) -0.0017(13) 0.0021(11)
C6 0.0244(13) 0.0221(12) 0.0300(13) -0.0007(10) 0.0037(10) 0.0044(10)
C7 0.0221(13) 0.0409(15) 0.0435(15) 0.0104(12) 0.0047(11) 0.0071(11)
C8 0.0226(15) 0.069(2) 0.072(2) 0.0274(18) 0.0062(14) 0.0006(14)
C9 0.0339(17) 0.055(2) 0.069(2) 0.0056(16) 0.0132(15) 0.0198(14)
C10 0.0277(15) 0.063(2) 0.0535(19) 0.0032(16) -0.0047(13) 0.0024(14)
C11 0.0370(15) 0.0337(14) 0.0276(13) 0.0009(11) -0.0052(11) -0.0097(11)
C12 0.0398(15) 0.0238(12) 0.0214(12) 0.0008(10) 0.0030(10) -0.0126(11)
C13 0.0574(19) 0.0339(15) 0.0237(13) -0.0050(11) 0.0025(12) -0.0159(14)
C14 0.068(2) 0.0340(15) 0.0283(14) -0.0147(12) 0.0152(13) -0.0145(14)
C15 0.059(2) 0.0333(15) 0.0492(17) -0.0185(13) 0.0264(15) -0.0008(14)
C16 0.0462(18) 0.0303(15) 0.061(2) -0.0092(13) 0.0240(15) 0.0099(13)
C17 0.0358(15) 0.0247(13) 0.0406(15) -0.0016(11) 0.0122(11) 0.0048(11)
C18 0.0355(14) 0.0168(11) 0.0237(12) -0.0016(9) 0.0125(10) -0.0010(10)
C19 0.0362(14) 0.0191(11) 0.0250(12) -0.0019(9) 0.0102(10) -0.0038(10)
C20 0.0527(17) 0.0254(13) 0.0318(14) -0.0081(11) 0.0185(12) -0.0072(12)
C21 0.0398(15) 0.0360(15) 0.0272(13) 0.0073(11) 0.0038(11) 0.0022(12)
C22 0.0266(13) 0.0306(13) 0.0221(12) -0.0004(10) 0.0038(10) 0.0086(10)
C23 0.0344(15) 0.0429(16) 0.0224(12) -0.0022(11) -0.0009(10) 0.0082(12)
C24 0.0298(14) 0.0435(16) 0.0275(13) -0.0096(11) -0.0054(11) 0.0047(12)
C25 0.0278(14) 0.0329(14) 0.0436(15) -0.0127(12) -0.0038(11) -0.0023(11)
C26 0.0277(14) 0.0275(13) 0.0497(16) -0.0057(12) -0.0030(12) -0.0070(11)
C27 0.0261(13) 0.0262(13) 0.0399(14) 0.0018(11) -0.0015(11) -0.0017(10)
C28 0.0183(12) 0.0217(12) 0.0301(12) -0.0045(10) 0.0003(9) 0.0019(9)
C29 0.0207(12) 0.0245(12) 0.0284(12) -0.0052(10) 0.0020(9) 0.0041(10)
C30 0.0236(13) 0.0323(14) 0.0301(13) -0.0077(11) -0.0013(10) 0.0038(10)
C31 0.0411(17) 0.0470(17) 0.0391(15) 0.0019(13) 0.0172(13) 0.0118(13)
C32 0.0315(14) 0.0322(14) 0.0295(13) 0.0008(11) 0.0107(11) -0.0028(11)
C33 0.0414(17) 0.0476(17) 0.0282(13) -0.0001(12) 0.0139(12) -0.0005(13)
C34 0.0419(16) 0.0435(16) 0.0234(13) 0.0039(11) 0.0050(11) -0.0061(13)
C35 0.0372(15) 0.0282(13) 0.0263(13) 0.0070(10) -0.0058(11) -0.0033(11)
C36 0.0309(14) 0.0225(12) 0.0336(13) 0.0037(10) -0.0062(11) 0.0017(10)
C37 0.0268(13) 0.0182(11) 0.0289(12) 0.0009(9) 0.0013(10) 0.0006(10)
C38 0.0254(12) 0.0149(10) 0.0212(11) 0.0003(9) -0.0003(9) -0.0050(9)
C39 0.0267(13) 0.0165(11) 0.0246(12) 0.0026(9) 0.0019(9) -0.0028(9)
C40 0.0347(14) 0.0248(12) 0.0263(12) 0.0028(10) 0.0019(10) -0.0058(11)
C41 0.0382(16) 0.0323(14) 0.0395(15) -0.0171(12) 0.0026(12) -0.0007(12)
C42 0.068(2) 0.0374(17) 0.066(2) -0.0284(16) 0.0198(17) -0.0149(15)
C43 0.0563(19) 0.0457(18) 0.0433(17) -0.0275(14) 0.0096(14) -0.0013(15)
C44 0.0509(18) 0.0543(19) 0.0310(14) -0.0179(13) 0.0096(13) 0.0063(15)
C45 0.0386(15) 0.0470(16) 0.0219(12) 0.0036(11) 0.0093(11) 0.0120(13)
C46 0.0310(14) 0.0365(14) 0.0301(13) 0.0101(11) 0.0087(11) 0.0065(11)
C47 0.0289(13) 0.0267(12) 0.0252(12) 0.0025(10) 0.0049(10) 0.0067(10)
C48 0.0182(11) 0.0251(12) 0.0186(11) -0.0015(9) -0.0006(9) 0.0057(9)
C49 0.0227(12) 0.0293(13) 0.0230(12) -0.0044(10) -0.0011(9) 0.0059(10)
C50 0.0324(14) 0.0413(15) 0.0220(12) -0.0064(11) 0.0000(10) 0.0092(12)
C51 0.0297(13) 0.0168(12) 0.0326(13) 0.0011(10) -0.0123(11) -0.0038(10)
C52 0.0497(17) 0.0192(13) 0.0414(15) 0.0083(11) -0.0076(13) -0.0058(12)
C53 0.081(2) 0.0349(16) 0.0448(18) 0.0155(14) -0.0008(16) 0.0034(16)
C54 0.067(2) 0.0291(15) 0.065(2) 0.0109(15) -0.0089(17) -0.0221(15)
C55 0.071(2) 0.0253(15) 0.067(2) 0.0101(14) 0.0017(18) 0.0117(14)
C56 0.0231(12) 0.0232(12) 0.0175(11) 0.0025(9) 0.0014(9) 0.0033(10)
C57 0.0229(13) 0.0280(13) 0.0290(12) 0.0056(10) 0.0037(10) 0.0033(10)
C58 0.0249(13) 0.0364(14) 0.0320(13) 0.0068(11) 0.0049(10) 0.0003(11)
C59 0.0225(14) 0.063(2) 0.0392(15) 0.0198(14) 0.0010(11) 0.0051(13)
C60 0.0416(17) 0.0308(15) 0.0631(19) 0.0023(14) 0.0249(14) 0.0088(12)
O1W 0.061(3) 0.044(3) 0.072(3) -0.003(2) 0.000(2) 0.009(2)

loop_
_atom_type_symbol
_atom_type_description
_atom_type_scat_dispersion_real
_atom_type_scat_dispersion_imag
_atom_type_scat_source
C C 0.0033 0.0016 'International Tables Vol C Tables 4.2.6.8 and 6.1.1.4'
H H 0.0000 0.0000 'International Tables Vol C Tables 4.2.6.8 and 6.1.1.4'
N N 0.0061 0.0033 'International Tables Vol C Tables 4.2.6.8 and 6.1.1.4'
O O 0.0106 0.0060 'International Tables Vol C Tables 4.2.6.8 and 6.1.1.4'
Ni Ni 0.3393 1.1124 'International Tables Vol C Tables 4.2.6.8 and 6.1.1.4'

loop_
_geom_angle_atom_site_label_1
_geom_angle_atom_site_label_2
_geom_angle_atom_site_label_3
_geom_angle
_geom_angle_site_symmetry_1
_geom_angle_site_symmetry_3
_geom_angle_publ_flag
O12 Ni1 O1 168.08(6) . . ?
O12 Ni1 O5 102.71(6) . . ?
O1 Ni1 O5 86.00(6) . . ?
O12 Ni1 O4 86.22(6) . . ?
O1 Ni1 O4 85.89(6) . . ?
O5 Ni1 O4 88.50(6) . . ?
O12 Ni1 N1 107.65(7) . . ?
O1 Ni1 N1 80.11(7) . . ?
O5 Ni1 N1 90.21(7) . . ?
O4 Ni1 N1 165.99(7) . . ?
O12 Ni1 O3 92.68(6) . . ?
O1 Ni1 O3 77.70(6) . . ?
O5 Ni1 O3 162.74(6) . . ?
O4 Ni1 O3 84.73(6) . . ?
N1 Ni1 O3 92.53(6) . . ?
O6 Ni2 O2 166.87(6) . . ?
O6 Ni2 O1 86.04(6) . . ?
O2 Ni2 O1 87.11(6) . . ?
O6 Ni2 O7 103.77(6) . . ?
O2 Ni2 O7 87.23(6) . . ?
O1 Ni2 O7 88.57(6) . . ?
O6 Ni2 N2 106.76(7) . . ?
O2 Ni2 N2 80.71(7) . . ?
O1 Ni2 N2 167.05(7) . . ?
O7 Ni2 N2 86.48(7) . . ?
O6 Ni2 O4 91.56(6) . . ?
O2 Ni2 O4 76.59(6) . . ?
O1 Ni2 O4 84.09(6) . . ?
O7 Ni2 O4 162.51(6) . . ?
N2 Ni2 O4 97.23(6) . . ?
O8 Ni3 O3 169.32(6) . . ?
O8 Ni3 O9 101.77(7) . . ?
O3 Ni3 O9 86.53(6) . . ?
O8 Ni3 O2 86.97(6) . . ?
O3 Ni3 O2 86.60(6) . . ?
O9 Ni3 O2 88.17(6) . . ?
O8 Ni3 N3 106.33(7) . . ?
O3 Ni3 N3 80.35(7) . . ?
O9 Ni3 N3 88.34(7) . . ?
O2 Ni3 N3 166.67(7) . . ?
O8 Ni3 O1 93.24(6) . . ?
O3 Ni3 O1 77.66(6) . . ?
O9 Ni3 O1 162.94(6) . . ?
O2 Ni3 O1 84.55(6) . . ?
N3 Ni3 O1 95.22(7) . . ?
O10 Ni4 O11 101.52(6) . . ?
O10 Ni4 O4 168.33(6) . . ?
O11 Ni4 O4 87.21(6) . . ?
O10 Ni4 O3 85.73(6) . . ?
O11 Ni4 O3 88.06(6) . . ?
O4 Ni4 O3 86.85(6) . . ?
O10 Ni4 N4 107.67(7) . . ?
O11 Ni4 N4 85.37(7) . . ?
O4 Ni4 N4 80.51(7) . . ?
O3 Ni4 N4 166.01(7) . . ?
O10 Ni4 O2 93.54(6) . . ?
O11 Ni4 O2 163.07(6) . . ?
O4 Ni4 O2 76.87(6) . . ?
O3 Ni4 O2 85.38(6) . . ?
N4 Ni4 O2 97.47(7) . . ?
C18 O1 Ni1 109.38(14) . . ?
C18 O1 Ni2 133.42(14) . . ?
Ni1 O1 Ni2 95.39(6) . . ?
C18 O1 Ni3 119.05(13) . . ?
Ni1 O1 Ni3 102.10(6) . . ?
Ni2 O1 Ni3 91.87(6) . . ?
C28 O2 Ni2 109.46(13) . . ?
C28 O2 Ni3 133.20(14) . . ?
Ni2 O2 Ni3 93.31(6) . . ?
C28 O2 Ni4 120.34(13) . . ?
Ni2 O2 Ni4 103.47(6) . . ?
Ni3 O2 Ni4 91.32(6) . . ?
C38 O3 Ni3 109.09(13) . . ?
C38 O3 Ni4 132.35(13) . . ?
Ni3 O3 Ni4 93.98(6) . . ?
C38 O3 Ni1 121.15(13) . . ?
Ni3 O3 Ni1 102.12(6) . . ?
Ni4 O3 Ni1 92.11(6) . . ?
C48 O4 Ni4 109.33(13) . . ?
C48 O4 Ni1 131.61(13) . . ?
Ni4 O4 Ni1 93.45(6) . . ?
C48 O4 Ni2 121.87(13) . . ?
Ni4 O4 Ni2 102.41(6) . . ?
Ni1 O4 Ni2 92.06(6) . . ?
C1 O5 Ni1 127.23(14) . . ?
C1 O6 Ni2 127.29(14) . . ?
C6 O7 Ni2 126.50(15) . . ?
C6 O8 Ni3 126.73(15) . . ?
C51 O9 Ni3 127.32(15) . . ?
C51 O10 Ni4 125.44(15) . . ?
C56 O11 Ni4 127.43(14) . . ?
C56 O12 Ni1 126.21(14) . . ?
C12 N1 C19 119.0(2) . . ?
C12 N1 Ni1 132.92(17) . . ?
C19 N1 Ni1 107.53(14) . . ?
C22 N2 C29 119.3(2) . . ?
C22 N2 Ni2 131.13(16) . . ?
C29 N2 Ni2 107.60(14) . . ?
C32 N3 C39 119.0(2) . . ?
C32 N3 Ni3 132.71(17) . . ?
C39 N3 Ni3 107.41(14) . . ?
C41 N4 C49 119.0(2) . . ?
C41 N4 Ni4 131.04(19) . . ?
C49 N4 Ni4 107.97(14) . . ?
O5 C1 O6 126.8(2) . . ?
O5 C1 C2 117.8(2) . . ?
O6 C1 C2 115.4(2) . . ?
C4 C2 C3 109.4(2) . . ?
C4 C2 C5 109.9(2) . . ?
C3 C2 C5 109.5(2) . . ?
C4 C2 C1 108.0(2) . . ?
C3 C2 C1 110.7(2) . . ?
C5 C2 C1 109.2(2) . . ?
C2 C3 H3A 109.5 . . ?
C2 C3 H3B 109.5 . . ?
H3A C3 H3B 109.5 . . ?
C2 C3 H3C 109.5 . . ?
H3A C3 H3C 109.5 . . ?
H3B C3 H3C 109.5 . . ?
C2 C4 H4A 109.5 . . ?
C2 C4 H4B 109.5 . . ?
H4A C4 H4B 109.5 . . ?
C2 C4 H4C 109.5 . . ?
H4A C4 H4C 109.5 . . ?
H4B C4 H4C 109.5 . . ?
C2 C5 H5A 109.5 . . ?
C2 C5 H5B 109.5 . . ?
H5A C5 H5B 109.5 . . ?
C2 C5 H5C 109.5 . . ?
H5A C5 H5C 109.5 . . ?
H5B C5 H5C 109.5 . . ?
O8 C6 O7 126.2(2) . . ?
O8 C6 C7 116.7(2) . . ?
O7 C6 C7 117.1(2) . . ?
C8 C7 C9 109.4(3) . . ?
C8 C7 C6 110.7(2) . . ?
C9 C7 C6 108.4(2) . . ?
C8 C7 C10 109.9(3) . . ?
C9 C7 C10 110.1(2) . . ?
C6 C7 C10 108.4(2) . . ?
C7 C8 H8A 109.5 . . ?
C7 C8 H8B 109.5 . . ?
H8A C8 H8B 109.5 . . ?
C7 C8 H8C 109.5 . . ?
H8A C8 H8C 109.5 . . ?
H8B C8 H8C 109.5 . . ?
C7 C9 H9A 109.5 . . ?
C7 C9 H9B 109.5 . . ?
H9A C9 H9B 109.5 . . ?
C7 C9 H9C 109.5 . . ?
H9A C9 H9C 109.5 . . ?
H9B C9 H9C 109.5 . . ?
C7 C10 H10A 109.5 . . ?
C7 C10 H10B 109.5 . . ?
H10A C10 H10B 109.5 . . ?
C7 C10 H10C 109.5 . . ?
H10A C10 H10C 109.5 . . ?
H10B C10 H10C 109.5 . . ?
C12 C11 H11A 109.5 . . ?
C12 C11 H11B 109.5 . . ?
H11A C11 H11B 109.5 . . ?
C12 C11 H11C 109.5 . . ?
H11A C11 H11C 109.5 . . ?
H11B C11 H11C 109.5 . . ?
N1 C12 C13 120.8(2) . . ?
N1 C12 C11 119.3(2) . . ?
C13 C12 C11 119.9(2) . . ?
C14 C13 C12 120.5(3) . . ?
C14 C13 H13 119.8 . . ?
C12 C13 H13 119.8 . . ?
C13 C14 C20 120.4(2) . . ?
C13 C14 H14 119.8 . . ?
C20 C14 H14 119.8 . . ?
C16 C15 C20 120.0(2) . . ?
C16 C15 H15 120.0 . . ?
C20 C15 H15 120.0 . . ?
C15 C16 C17 121.6(3) . . ?
C15 C16 H16 119.2 . . ?
C17 C16 H16 119.2 . . ?
C18 C17 C16 119.8(3) . . ?
C18 C17 H17 120.1 . . ?
C16 C17 H17 120.1 . . ?
O1 C18 C17 124.5(2) . . ?
O1 C18 C19 115.9(2) . . ?
C17 C18 C19 119.5(2) . . ?
N1 C19 C20 122.6(2) . . ?
N1 C19 C18 117.7(2) . . ?
C20 C19 C18 119.7(2) . . ?
C19 C20 C14 116.3(3) . . ?
C19 C20 C15 118.8(3) . . ?
C14 C20 C15 124.9(2) . . ?
C22 C21 H21A 109.5 . . ?
C22 C21 H21B 109.5 . . ?
H21A C21 H21B 109.5 . . ?
C22 C21 H21C 109.5 . . ?
H21A C21 H21C 109.5 . . ?
H21B C21 H21C 109.5 . . ?
N2 C22 C23 120.9(2) . . ?
N2 C22 C21 118.6(2) . . ?
C23 C22 C21 120.5(2) . . ?
C24 C23 C22 120.5(2) . . ?
C24 C23 H23 119.8 . . ?
C22 C23 H23 119.8 . . ?
C23 C24 C30 120.3(2) . . ?
C23 C24 H24 119.9 . . ?
C30 C24 H24 119.9 . . ?
C26 C25 C30 119.9(2) . . ?
C26 C25 H25 120.1 . . ?
C30 C25 H25 120.1 . . ?
C25 C26 C27 121.4(2) . . ?
C25 C26 H26 119.3 . . ?
C27 C26 H26 119.3 . . ?
C28 C27 C26 120.6(2) . . ?
C28 C27 H27 119.7 . . ?
C26 C27 H27 119.7 . . ?
O2 C28 C27 123.8(2) . . ?
O2 C28 C29 117.2(2) . . ?
C27 C28 C29 119.0(2) . . ?
N2 C29 C28 117.7(2) . . ?
N2 C29 C30 122.3(2) . . ?
C28 C29 C30 120.0(2) . . ?
C24 C30 C25 124.3(2) . . ?
C24 C30 C29 116.6(2) . . ?
C25 C30 C29 119.1(2) . . ?
C32 C31 H31A 109.5 . . ?
C32 C31 H31B 109.5 . . ?
H31A C31 H31B 109.5 . . ?
C32 C31 H31C 109.5 . . ?
H31A C31 H31C 109.5 . . ?
H31B C31 H31C 109.5 . . ?
N3 C32 C33 120.9(2) . . ?
N3 C32 C31 119.4(2) . . ?
C33 C32 C31 119.6(2) . . ?
C34 C33 C32 120.7(2) . . ?
C34 C33 H33 119.6 . . ?
C32 C33 H33 119.6 . . ?
C33 C34 C40 120.1(2) . . ?
C33 C34 H34 119.9 . . ?
C40 C34 H34 119.9 . . ?
C36 C35 C40 119.9(2) . . ?
C36 C35 H35 120.0 . . ?
C40 C35 H35 120.0 . . ?
C35 C36 C37 121.4(2) . . ?
C35 C36 H36 119.3 . . ?
C37 C36 H36 119.3 . . ?
C38 C37 C36 120.2(2) . . ?
C38 C37 H37 119.9 . . ?
C36 C37 H37 119.9 . . ?
O3 C38 C37 124.3(2) . . ?
O3 C38 C39 116.42(19) . . ?
C37 C38 C39 119.2(2) . . ?
N3 C39 C40 122.7(2) . . ?
N3 C39 C38 117.5(2) . . ?
C40 C39 C38 119.8(2) . . ?
C35 C40 C39 119.2(2) . . ?
C35 C40 C34 124.5(2) . . ?
C39 C40 C34 116.3(2) . . ?
N4 C41 C43 120.9(3) . . ?
N4 C41 C42 118.9(2) . . ?
C43 C41 C42 120.2(2) . . ?
C41 C42 H42A 109.5 . . ?
C41 C42 H42B 109.5 . . ?
H42A C42 H42B 109.5 . . ?
C41 C42 H42C 109.5 . . ?
H42A C42 H42C 109.5 . . ?
H42B C42 H42C 109.5 . . ?
C44 C43 C41 120.9(3) . . ?
C44 C43 H43 119.6 . . ?
C41 C43 H43 119.6 . . ?
C43 C44 C50 119.9(3) . . ?
C43 C44 H44 120.1 . . ?
C50 C44 H44 120.1 . . ?
C46 C45 C50 119.7(2) . . ?
C46 C45 H45 120.2 . . ?
C50 C45 H45 120.2 . . ?
C45 C46 C47 121.1(2) . . ?
C45 C46 H46 119.5 . . ?
C47 C46 H46 119.5 . . ?
C48 C47 C46 121.0(2) . . ?
C48 C47 H47 119.5 . . ?
C46 C47 H47 119.5 . . ?
O4 C48 C47 124.3(2) . . ?
O4 C48 C49 117.0(2) . . ?
C47 C48 C49 118.7(2) . . ?
N4 C49 C50 122.6(2) . . ?
N4 C49 C48 117.5(2) . . ?
C50 C49 C48 119.9(2) . . ?
C49 C50 C45 119.5(2) . . ?
C49 C50 C44 116.6(3) . . ?
C45 C50 C44 123.9(2) . . ?
O10 C51 O9 126.5(2) . . ?
O10 C51 C52 117.8(2) . . ?
O9 C51 C52 115.7(2) . . ?
C53 C52 C55 109.7(2) . . ?
C53 C52 C54 110.6(3) . . ?
C55 C52 C54 109.5(3) . . ?
C53 C52 C51 109.2(2) . . ?
C55 C52 C51 110.9(2) . . ?
C54 C52 C51 106.8(2) . . ?
C52 C53 H53A 109.5 . . ?
C52 C53 H53B 109.5 . . ?
H53A C53 H53B 109.5 . . ?
C52 C53 H53C 109.5 . . ?
H53A C53 H53C 109.5 . . ?
H53B C53 H53C 109.5 . . ?
C52 C54 H54A 109.5 . . ?
C52 C54 H54B 109.5 . . ?
H54A C54 H54B 109.5 . . ?
C52 C54 H54C 109.5 . . ?
H54A C54 H54C 109.5 . . ?
H54B C54 H54C 109.5 . . ?
C52 C55 H55A 109.5 . . ?
C52 C55 H55B 109.5 . . ?
H55A C55 H55B 109.5 . . ?
C52 C55 H55C 109.5 . . ?
H55A C55 H55C 109.5 . . ?
H55B C55 H55C 109.5 . . ?
O11 C56 O12 126.3(2) . . ?
O11 C56 C57 117.6(2) . . ?
O12 C56 C57 116.1(2) . . ?
C60 C57 C59 110.0(2) . . ?
C60 C57 C58 109.3(2) . . ?
C59 C57 C58 110.3(2) . . ?
C60 C57 C56 111.4(2) . . ?
C59 C57 C56 107.58(19) . . ?
C58 C57 C56 108.29(19) . . ?
C57 C58 H58A 109.5 . . ?
C57 C58 H58B 109.5 . . ?
H58A C58 H58B 109.5 . . ?
C57 C58 H58C 109.5 . . ?
H58A C58 H58C 109.5 . . ?
H58B C58 H58C 109.5 . . ?
C57 C59 H59A 109.5 . . ?
C57 C59 H59B 109.5 . . ?
H59A C59 H59B 109.5 . . ?
C57 C59 H59C 109.5 . . ?
H59A C59 H59C 109.5 . . ?
H59B C59 H59C 109.5 . . ?
C57 C60 H60A 109.5 . . ?
C57 C60 H60B 109.5 . . ?
H60A C60 H60B 109.5 . . ?
C57 C60 H60C 109.5 . . ?
H60A C60 H60C 109.5 . . ?
H60B C60 H60C 109.5 . . ?
O1S C1S C2S 112.7(13) . . ?
O1S C1S C2S 131.4(13) . 3_556 ?
C2S C1S C2S 115.9(9) . 3_556 ?
O1S C1S C1S 171.7(18) . 3_556 ?
C2S C1S C1S 59.0(8) . 3_556 ?
C2S C1S C1S 56.9(8) 3_556 3_556 ?
C1S C2S C1S 64.1(9) . 3_556 ?

loop_
_geom_bond_atom_site_label_1
_geom_bond_atom_site_label_2
_geom_bond_distance
_geom_bond_site_symmetry_2
_geom_bond_publ_flag
Ni1 O12 2.0151(15) . ?
Ni1 O1 2.0423(15) . ?
Ni1 O5 2.0685(15) . ?
Ni1 O4 2.0789(14) . ?
Ni1 N1 2.1023(18) . ?
Ni1 O3 2.1243(15) . ?
Ni2 O6 2.0043(15) . ?
Ni2 O2 2.0511(15) . ?
Ni2 O1 2.0577(15) . ?
Ni2 O7 2.0769(16) . ?
Ni2 N2 2.0891(19) . ?
Ni2 O4 2.1341(15) . ?
Ni3 O8 1.9919(16) . ?
Ni3 O3 2.0429(15) . ?
Ni3 O9 2.0504(16) . ?
Ni3 O2 2.0828(15) . ?
Ni3 N3 2.0969(19) . ?
Ni3 O1 2.1255(15) . ?
Ni4 O10 2.0175(16) . ?
Ni4 O11 2.0589(16) . ?
Ni4 O4 2.0601(15) . ?
Ni4 O3 2.0605(15) . ?
Ni4 N4 2.0876(19) . ?
Ni4 O2 2.1126(15) . ?
O1 C18 1.354(3) . ?
O2 C28 1.353(3) . ?
O3 C38 1.352(3) . ?
O4 C48 1.346(3) . ?
O5 C1 1.262(3) . ?
O6 C1 1.267(3) . ?
O7 C6 1.268(3) . ?
O8 C6 1.267(3) . ?
O9 C51 1.265(3) . ?
O10 C51 1.260(3) . ?
O11 C56 1.262(3) . ?
O12 C56 1.270(3) . ?
N1 C12 1.333(3) . ?
N1 C19 1.375(3) . ?
N2 C22 1.329(3) . ?
N2 C29 1.379(3) . ?
N3 C32 1.324(3) . ?
N3 C39 1.377(3) . ?
N4 C41 1.325(3) . ?
N4 C49 1.376(3) . ?
C1 C2 1.539(3) . ?
C2 C4 1.525(4) . ?
C2 C3 1.526(4) . ?
C2 C5 1.530(4) . ?
C3 H3A 0.9800 . ?
C3 H3B 0.9800 . ?
C3 H3C 0.9800 . ?
C4 H4A 0.9800 . ?
C4 H4B 0.9800 . ?
C4 H4C 0.9800 . ?
C5 H5A 0.9800 . ?
C5 H5B 0.9800 . ?
C5 H5C 0.9800 . ?
C6 C7 1.531(3) . ?
C7 C8 1.527(4) . ?
C7 C9 1.528(4) . ?
C7 C10 1.534(4) . ?
C8 H8A 0.9800 . ?
C8 H8B 0.9800 . ?
C8 H8C 0.9800 . ?
C9 H9A 0.9800 . ?
C9 H9B 0.9800 . ?
C9 H9C 0.9800 . ?
C10 H10A 0.9800 . ?
C10 H10B 0.9800 . ?
C10 H10C 0.9800 . ?
C11 C12 1.490(4) . ?
C11 H11A 0.9800 . ?
C11 H11B 0.9800 . ?
C11 H11C 0.9800 . ?
C12 C13 1.418(4) . ?
C13 C14 1.349(4) . ?
C13 H13 0.9500 . ?
C14 C20 1.416(4) . ?
C14 H14 0.9500 . ?
C15 C16 1.354(4) . ?
C15 C20 1.416(4) . ?
C15 H15 0.9500 . ?
C16 C17 1.418(4) . ?
C16 H16 0.9500 . ?
C17 C18 1.366(3) . ?
C17 H17 0.9500 . ?
C18 C19 1.429(3) . ?
C19 C20 1.412(3) . ?
C21 C22 1.497(4) . ?
C21 H21A 0.9800 . ?
C21 H21B 0.9800 . ?
C21 H21C 0.9800 . ?
C22 C23 1.418(3) . ?
C23 C24 1.358(4) . ?
C23 H23 0.9500 . ?
C24 C30 1.410(4) . ?
C24 H24 0.9500 . ?
C25 C26 1.362(4) . ?
C25 C30 1.412(4) . ?
C25 H25 0.9500 . ?
C26 C27 1.406(4) . ?
C26 H26 0.9500 . ?
C27 C28 1.376(3) . ?
C27 H27 0.9500 . ?
C28 C29 1.420(3) . ?
C29 C30 1.420(3) . ?
C31 C32 1.497(4) . ?
C31 H31A 0.9800 . ?
C31 H31B 0.9800 . ?
C31 H31C 0.9800 . ?
C32 C33 1.417(4) . ?
C33 C34 1.350(4) . ?
C33 H33 0.9500 . ?
C34 C40 1.415(4) . ?
C34 H34 0.9500 . ?
C35 C36 1.363(4) . ?
C35 C40 1.411(4) . ?
C35 H35 0.9500 . ?
C36 C37 1.411(3) . ?
C36 H36 0.9500 . ?
C37 C38 1.373(3) . ?
C37 H37 0.9500 . ?
C38 C39 1.427(3) . ?
C39 C40 1.414(3) . ?
C41 C43 1.414(4) . ?
C41 C42 1.494(4) . ?
C42 H42A 0.9800 . ?
C42 H42B 0.9800 . ?
C42 H42C 0.9800 . ?
C43 C44 1.349(4) . ?
C43 H43 0.9500 . ?
C44 C50 1.416(4) . ?
C44 H44 0.9500 . ?
C45 C46 1.364(4) . ?
C45 C50 1.415(4) . ?
C45 H45 0.9500 . ?
C46 C47 1.411(3) . ?
C46 H46 0.9500 . ?
C47 C48 1.370(3) . ?
C47 H47 0.9500 . ?
C48 C49 1.431(3) . ?
C49 C50 1.411(3) . ?
C51 C52 1.543(3) . ?
C52 C53 1.519(4) . ?
C52 C55 1.522(4) . ?
C52 C54 1.531(4) . ?
C53 H53A 0.9800 . ?
C53 H53B 0.9800 . ?
C53 H53C 0.9800 . ?
C54 H54A 0.9800 . ?
C54 H54B 0.9800 . ?
C54 H54C 0.9800 . ?
C55 H55A 0.9800 . ?
C55 H55B 0.9800 . ?
C55 H55C 0.9800 . ?
C56 C57 1.534(3) . ?
C57 C60 1.526(4) . ?
C57 C59 1.533(4) . ?
C57 C58 1.534(3) . ?
C58 H58A 0.9800 . ?
C58 H58B 0.9800 . ?
C58 H58C 0.9800 . ?
C59 H59A 0.9800 . ?
C59 H59B 0.9800 . ?
C59 H59C 0.9800 . ?
C60 H60A 0.9800 . ?
C60 H60B 0.9800 . ?
C60 H60C 0.9800 . ?
C1S O1S 1.158(17) . ?
C1S C2S 1.516(14) . ?
C1S C2S 1.551(15) 3_556 ?
C1S C1S 1.63(3) 3_556 ?
C2S C1S 1.551(15) 3_556 ?

loop_
_geom_torsion_atom_site_label_1
_geom_torsion_atom_site_label_2
_geom_torsion_atom_site_label_3
_geom_torsion_atom_site_label_4
_geom_torsion
_geom_torsion_site_symmetry_1
_geom_torsion_site_symmetry_2
_geom_torsion_site_symmetry_3
_geom_torsion_site_symmetry_4
_geom_torsion_publ_flag
O12 Ni1 O1 C18 159.0(3) . . . . ?
O5 Ni1 O1 C18 -63.55(13) . . . . ?
O4 Ni1 O1 C18 -152.33(14) . . . . ?
N1 Ni1 O1 C18 27.36(13) . . . . ?
O3 Ni1 O1 C18 122.17(14) . . . . ?
O12 Ni1 O1 Ni2 -61.1(3) . . . . ?
O5 Ni1 O1 Ni2 76.36(6) . . . . ?
O4 Ni1 O1 Ni2 -12.42(6) . . . . ?
N1 Ni1 O1 Ni2 167.27(7) . . . . ?
O3 Ni1 O1 Ni2 -97.91(6) . . . . ?
O12 Ni1 O1 Ni3 32.0(3) . . . . ?
O5 Ni1 O1 Ni3 169.45(7) . . . . ?
O4 Ni1 O1 Ni3 80.67(6) . . . . ?
N1 Ni1 O1 Ni3 -99.64(7) . . . . ?
O3 Ni1 O1 Ni3 -4.83(6) . . . . ?
O6 Ni2 O1 C18 43.39(19) . . . . ?
O2 Ni2 O1 C18 -147.82(19) . . . . ?
O7 Ni2 O1 C18 -60.52(19) . . . . ?
N2 Ni2 O1 C18 -128.0(3) . . . . ?
O4 Ni2 O1 C18 135.38(19) . . . . ?
O6 Ni2 O1 Ni1 -79.86(6) . . . . ?
O2 Ni2 O1 Ni1 88.93(6) . . . . ?
O7 Ni2 O1 Ni1 176.23(6) . . . . ?
N2 Ni2 O1 Ni1 108.7(3) . . . . ?
O4 Ni2 O1 Ni1 12.13(6) . . . . ?
O6 Ni2 O1 Ni3 177.80(6) . . . . ?
O2 Ni2 O1 Ni3 -13.41(6) . . . . ?
O7 Ni2 O1 Ni3 73.89(6) . . . . ?
N2 Ni2 O1 Ni3 6.4(3) . . . . ?
O4 Ni2 O1 Ni3 -90.21(6) . . . . ?
O8 Ni3 O1 C18 70.19(16) . . . . ?
O3 Ni3 O1 C18 -115.46(16) . . . . ?
O9 Ni3 O1 C18 -138.0(2) . . . . ?
O2 Ni3 O1 C18 156.83(16) . . . . ?
N3 Ni3 O1 C18 -36.55(17) . . . . ?
O8 Ni3 O1 Ni1 -169.32(7) . . . . ?
O3 Ni3 O1 Ni1 5.02(6) . . . . ?
O9 Ni3 O1 Ni1 -17.5(2) . . . . ?
O2 Ni3 O1 Ni1 -82.68(7) . . . . ?
N3 Ni3 O1 Ni1 83.94(7) . . . . ?
O8 Ni3 O1 Ni2 -73.40(7) . . . . ?
O3 Ni3 O1 Ni2 100.95(6) . . . . ?
O9 Ni3 O1 Ni2 78.4(2) . . . . ?
O2 Ni3 O1 Ni2 13.25(6) . . . . ?
N3 Ni3 O1 Ni2 179.86(7) . . . . ?
O6 Ni2 O2 C28 -149.3(3) . . . . ?
O1 Ni2 O2 C28 152.10(14) . . . . ?
O7 Ni2 O2 C28 63.39(14) . . . . ?
N2 Ni2 O2 C28 -23.49(14) . . . . ?
O4 Ni2 O2 C28 -123.29(14) . . . . ?
O6 Ni2 O2 Ni3 72.3(3) . . . . ?
O1 Ni2 O2 Ni3 13.71(6) . . . . ?
O7 Ni2 O2 Ni3 -75.00(6) . . . . ?
N2 Ni2 O2 Ni3 -161.89(7) . . . . ?
O4 Ni2 O2 Ni3 98.32(6) . . . . ?
O6 Ni2 O2 Ni4 -19.8(3) . . . . ?
O1 Ni2 O2 Ni4 -78.44(7) . . . . ?
O7 Ni2 O2 Ni4 -167.15(7) . . . . ?
N2 Ni2 O2 Ni4 105.96(8) . . . . ?
O4 Ni2 O2 Ni4 6.17(6) . . . . ?
O8 Ni3 O2 C28 -40.56(19) . . . . ?
O3 Ni3 O2 C28 147.97(19) . . . . ?
O9 Ni3 O2 C28 61.34(19) . . . . ?
N3 Ni3 O2 C28 136.2(3) . . . . ?
O1 Ni3 O2 C28 -134.11(19) . . . . ?
O8 Ni3 O2 Ni2 80.25(7) . . . . ?
O3 Ni3 O2 Ni2 -91.22(6) . . . . ?
O9 Ni3 O2 Ni2 -177.86(6) . . . . ?
N3 Ni3 O2 Ni2 -103.0(3) . . . . ?
O1 Ni3 O2 Ni2 -13.30(6) . . . . ?
O8 Ni3 O2 Ni4 -176.18(6) . . . . ?
O3 Ni3 O2 Ni4 12.35(6) . . . . ?
O9 Ni3 O2 Ni4 -74.29(6) . . . . ?
N3 Ni3 O2 Ni4 0.6(3) . . . . ?
O1 Ni3 O2 Ni4 90.27(6) . . . . ?
O10 Ni4 O2 C28 -70.63(16) . . . . ?
O11 Ni4 O2 C28 136.4(2) . . . . ?
O4 Ni4 O2 C28 116.11(16) . . . . ?
O3 Ni4 O2 C28 -156.05(16) . . . . ?
N4 Ni4 O2 C28 37.72(17) . . . . ?
O10 Ni4 O2 Ni2 166.88(7) . . . . ?
O11 Ni4 O2 Ni2 13.9(2) . . . . ?
O4 Ni4 O2 Ni2 -6.38(6) . . . . ?
O3 Ni4 O2 Ni2 81.46(7) . . . . ?
N4 Ni4 O2 Ni2 -84.77(8) . . . . ?
O10 Ni4 O2 Ni3 73.16(6) . . . . ?
O11 Ni4 O2 Ni3 -79.8(2) . . . . ?
O4 Ni4 O2 Ni3 -100.10(6) . . . . ?
O3 Ni4 O2 Ni3 -12.26(6) . . . . ?
N4 Ni4 O2 Ni3 -178.48(7) . . . . ?
O8 Ni3 O3 C38 156.6(3) . . . . ?
O9 Ni3 O3 C38 -61.95(13) . . . . ?
O2 Ni3 O3 C38 -150.31(13) . . . . ?
N3 Ni3 O3 C38 26.96(13) . . . . ?
O1 Ni3 O3 C38 124.53(13) . . . . ?
O8 Ni3 O3 Ni4 -65.8(4) . . . . ?
O9 Ni3 O3 Ni4 75.67(6) . . . . ?
O2 Ni3 O3 Ni4 -12.69(6) . . . . ?
N3 Ni3 O3 Ni4 164.58(7) . . . . ?
O1 Ni3 O3 Ni4 -97.85(6) . . . . ?
O8 Ni3 O3 Ni1 27.2(4) . . . . ?
O9 Ni3 O3 Ni1 168.70(7) . . . . ?
O2 Ni3 O3 Ni1 80.33(6) . . . . ?
N3 Ni3 O3 Ni1 -102.40(7) . . . . ?
O1 Ni3 O3 Ni1 -4.83(6) . . . . ?
O10 Ni4 O3 C38 39.09(18) . . . . ?
O11 Ni4 O3 C38 -62.62(18) . . . . ?
O4 Ni4 O3 C38 -149.93(18) . . . . ?
N4 Ni4 O3 C38 -124.6(3) . . . . ?
O2 Ni4 O3 C38 133.00(18) . . . . ?
O10 Ni4 O3 Ni3 -81.38(6) . . . . ?
O11 Ni4 O3 Ni3 176.92(6) . . . . ?
O4 Ni4 O3 Ni3 89.60(6) . . . . ?
N4 Ni4 O3 Ni3 114.9(3) . . . . ?
O2 Ni4 O3 Ni3 12.53(6) . . . . ?
O10 Ni4 O3 Ni1 176.32(6) . . . . ?
O11 Ni4 O3 Ni1 74.61(6) . . . . ?
O4 Ni4 O3 Ni1 -12.71(6) . . . . ?
N4 Ni4 O3 Ni1 12.6(3) . . . . ?
O2 Ni4 O3 Ni1 -89.78(6) . . . . ?
O12 Ni1 O3 C38 70.77(16) . . . . ?
O1 Ni1 O3 C38 -116.35(16) . . . . ?
O5 Ni1 O3 C38 -135.9(2) . . . . ?
O4 Ni1 O3 C38 156.72(16) . . . . ?
N1 Ni1 O3 C38 -37.05(16) . . . . ?
O12 Ni1 O3 Ni3 -167.86(6) . . . . ?
O1 Ni1 O3 Ni3 5.03(6) . . . . ?
O5 Ni1 O3 Ni3 -14.6(2) . . . . ?
O4 Ni1 O3 Ni3 -81.90(6) . . . . ?
N1 Ni1 O3 Ni3 84.33(7) . . . . ?
O12 Ni1 O3 Ni4 -73.33(6) . . . . ?
O1 Ni1 O3 Ni4 99.55(6) . . . . ?
O5 Ni1 O3 Ni4 80.0(2) . . . . ?
O4 Ni1 O3 Ni4 12.62(6) . . . . ?
N1 Ni1 O3 Ni4 178.85(7) . . . . ?
O10 Ni4 O4 C48 -159.8(3) . . . . ?
O11 Ni4 O4 C48 61.36(13) . . . . ?
O3 Ni4 O4 C48 149.57(13) . . . . ?
N4 Ni4 O4 C48 -24.41(13) . . . . ?
O2 Ni4 O4 C48 -124.45(14) . . . . ?
O10 Ni4 O4 Ni1 63.6(3) . . . . ?
O11 Ni4 O4 Ni1 -75.21(6) . . . . ?
O3 Ni4 O4 Ni1 13.00(6) . . . . ?
N4 Ni4 O4 Ni1 -160.97(7) . . . . ?
O2 Ni4 O4 Ni1 98.99(6) . . . . ?
O10 Ni4 O4 Ni2 -29.3(3) . . . . ?
O11 Ni4 O4 Ni2 -168.09(7) . . . . ?
O3 Ni4 O4 Ni2 -79.87(6) . . . . ?
N4 Ni4 O4 Ni2 106.15(7) . . . . ?
O2 Ni4 O4 Ni2 6.11(6) . . . . ?
O12 Ni1 O4 C48 -39.40(18) . . . . ?
O1 Ni1 O4 C48 149.54(18) . . . . ?
O5 Ni1 O4 C48 63.45(18) . . . . ?
N1 Ni1 O4 C48 148.3(3) . . . . ?
O3 Ni1 O4 C48 -132.45(18) . . . . ?
O12 Ni1 O4 Ni4 80.41(6) . . . . ?
O1 Ni1 O4 Ni4 -90.65(6) . . . . ?
O5 Ni1 O4 Ni4 -176.75(6) . . . . ?
N1 Ni1 O4 Ni4 -91.9(3) . . . . ?
O3 Ni1 O4 Ni4 -12.64(6) . . . . ?
O12 Ni1 O4 Ni2 -177.02(6) . . . . ?
O1 Ni1 O4 Ni2 11.92(6) . . . . ?
O5 Ni1 O4 Ni2 -74.18(6) . . . . ?
N1 Ni1 O4 Ni2 10.7(3) . . . . ?
O3 Ni1 O4 Ni2 89.93(6) . . . . ?
O6 Ni2 O4 C48 -69.61(16) . . . . ?
O2 Ni2 O4 C48 116.11(16) . . . . ?
O1 Ni2 O4 C48 -155.47(16) . . . . ?
O7 Ni2 O4 C48 138.9(2) . . . . ?
N2 Ni2 O4 C48 37.50(16) . . . . ?
O6 Ni2 O4 Ni4 167.98(6) . . . . ?
O2 Ni2 O4 Ni4 -6.30(6) . . . . ?
O1 Ni2 O4 Ni4 82.13(6) . . . . ?
O7 Ni2 O4 Ni4 16.5(2) . . . . ?
N2 Ni2 O4 Ni4 -84.91(7) . . . . ?
O6 Ni2 O4 Ni1 73.99(6) . . . . ?
O2 Ni2 O4 Ni1 -100.29(6) . . . . ?
O1 Ni2 O4 Ni1 -11.86(6) . . . . ?
O7 Ni2 O4 Ni1 -77.5(2) . . . . ?
N2 Ni2 O4 Ni1 -178.90(7) . . . . ?
O12 Ni1 O5 C1 136.58(17) . . . . ?
O1 Ni1 O5 C1 -35.19(17) . . . . ?
O4 Ni1 O5 C1 50.79(17) . . . . ?
N1 Ni1 O5 C1 -115.26(18) . . . . ?
O3 Ni1 O5 C1 -16.0(3) . . . . ?
O2 Ni2 O6 C1 -17.2(4) . . . . ?
O1 Ni2 O6 C1 41.52(18) . . . . ?
O7 Ni2 O6 C1 129.07(17) . . . . ?
N2 Ni2 O6 C1 -140.48(17) . . . . ?
O4 Ni2 O6 C1 -42.45(18) . . . . ?
O6 Ni2 O7 C6 -141.37(18) . . . . ?
O2 Ni2 O7 C6 31.38(19) . . . . ?
O1 Ni2 O7 C6 -55.80(19) . . . . ?
N2 Ni2 O7 C6 112.23(19) . . . . ?
O4 Ni2 O7 C6 9.2(3) . . . . ?
O3 Ni3 O8 C6 12.1(5) . . . . ?
O9 Ni3 O8 C6 -128.43(19) . . . . ?
O2 Ni3 O8 C6 -40.94(19) . . . . ?
N3 Ni3 O8 C6 139.83(19) . . . . ?
O1 Ni3 O8 C6 43.42(19) . . . . ?
O8 Ni3 O9 C51 143.63(18) . . . . ?
O3 Ni3 O9 C51 -29.60(19) . . . . ?
O2 Ni3 O9 C51 57.10(19) . . . . ?
N3 Ni3 O9 C51 -110.03(19) . . . . ?
O1 Ni3 O9 C51 -7.5(3) . . . . ?
O11 Ni4 O10 C51 128.87(18) . . . . ?
O4 Ni4 O10 C51 -9.0(4) . . . . ?
O3 Ni4 O10 C51 41.73(18) . . . . ?
N4 Ni4 O10 C51 -142.36(18) . . . . ?
O2 Ni4 O10 C51 -43.36(18) . . . . ?
O10 Ni4 O11 C56 -140.85(18) . . . . ?
O4 Ni4 O11 C56 31.34(18) . . . . ?
O3 Ni4 O11 C56 -55.60(18) . . . . ?
N4 Ni4 O11 C56 112.04(18) . . . . ?
O2 Ni4 O11 C56 11.6(3) . . . . ?
O1 Ni1 O12 C56 5.8(4) . . . . ?
O5 Ni1 O12 C56 -130.49(17) . . . . ?
O4 Ni1 O12 C56 -42.89(17) . . . . ?
N1 Ni1 O12 C56 135.17(17) . . . . ?
O3 Ni1 O12 C56 41.65(17) . . . . ?
O12 Ni1 N1 C12 -4.3(2) . . . . ?
O1 Ni1 N1 C12 166.4(2) . . . . ?
O5 Ni1 N1 C12 -107.7(2) . . . . ?
O4 Ni1 N1 C12 167.7(2) . . . . ?
O3 Ni1 N1 C12 89.3(2) . . . . ?
O12 Ni1 N1 C19 167.27(14) . . . . ?
O1 Ni1 N1 C19 -22.05(14) . . . . ?
O5 Ni1 N1 C19 63.85(14) . . . . ?
O4 Ni1 N1 C19 -20.8(4) . . . . ?
O3 Ni1 N1 C19 -99.10(14) . . . . ?
O6 Ni2 N2 C22 -6.1(2) . . . . ?
O2 Ni2 N2 C22 -175.0(2) . . . . ?
O1 Ni2 N2 C22 165.0(3) . . . . ?
O7 Ni2 N2 C22 97.2(2) . . . . ?
O4 Ni2 N2 C22 -99.9(2) . . . . ?
O6 Ni2 N2 C29 -169.60(14) . . . . ?
O2 Ni2 N2 C29 21.50(14) . . . . ?
O1 Ni2 N2 C29 1.5(4) . . . . ?
O7 Ni2 N2 C29 -66.27(15) . . . . ?
O4 Ni2 N2 C29 96.56(14) . . . . ?
O8 Ni3 N3 C32 -2.4(2) . . . . ?
O3 Ni3 N3 C32 169.0(2) . . . . ?
O9 Ni3 N3 C32 -104.2(2) . . . . ?
O2 Ni3 N3 C32 -179.1(2) . . . . ?
O1 Ni3 N3 C32 92.5(2) . . . . ?
O8 Ni3 N3 C39 166.15(14) . . . . ?
O3 Ni3 N3 C39 -22.40(14) . . . . ?
O9 Ni3 N3 C39 64.37(14) . . . . ?
O2 Ni3 N3 C39 -10.5(4) . . . . ?
O1 Ni3 N3 C39 -98.91(14) . . . . ?
O10 Ni4 N4 C41 -3.6(2) . . . . ?
O11 Ni4 N4 C41 97.0(2) . . . . ?
O4 Ni4 N4 C41 -175.1(2) . . . . ?
O3 Ni4 N4 C41 159.2(3) . . . . ?
O2 Ni4 N4 C41 -99.8(2) . . . . ?
O10 Ni4 N4 C49 -167.15(14) . . . . ?
O11 Ni4 N4 C49 -66.52(15) . . . . ?
O4 Ni4 N4 C49 21.42(14) . . . . ?
O3 Ni4 N4 C49 -4.3(4) . . . . ?
O2 Ni4 N4 C49 96.70(15) . . . . ?
Ni1 O5 C1 O6 -10.4(3) . . . . ?
Ni1 O5 C1 C2 172.04(14) . . . . ?
Ni2 O6 C1 O5 6.2(3) . . . . ?
Ni2 O6 C1 C2 -176.19(14) . . . . ?
O5 C1 C2 C4 104.8(3) . . . . ?
O6 C1 C2 C4 -73.0(3) . . . . ?
O5 C1 C2 C3 -15.0(3) . . . . ?
O6 C1 C2 C3 167.2(2) . . . . ?
O5 C1 C2 C5 -135.6(2) . . . . ?
O6 C1 C2 C5 46.5(3) . . . . ?
Ni3 O8 C6 O7 -11.9(3) . . . . ?
Ni3 O8 C6 C7 168.99(16) . . . . ?
Ni2 O7 C6 O8 18.3(3) . . . . ?
Ni2 O7 C6 C7 -162.60(16) . . . . ?
O8 C6 C7 C8 -8.7(3) . . . . ?
O7 C6 C7 C8 172.1(2) . . . . ?
O8 C6 C7 C9 111.3(3) . . . . ?
O7 C6 C7 C9 -67.9(3) . . . . ?
O8 C6 C7 C10 -129.2(2) . . . . ?
O7 C6 C7 C10 51.5(3) . . . . ?
C19 N1 C12 C13 -0.8(3) . . . . ?
Ni1 N1 C12 C13 170.03(17) . . . . ?
C19 N1 C12 C11 177.6(2) . . . . ?
Ni1 N1 C12 C11 -11.6(3) . . . . ?
N1 C12 C13 C14 -3.0(4) . . . . ?
C11 C12 C13 C14 178.7(2) . . . . ?
C12 C13 C14 C20 2.0(4) . . . . ?
C20 C15 C16 C17 3.5(4) . . . . ?
C15 C16 C17 C18 -2.1(4) . . . . ?
Ni1 O1 C18 C17 153.8(2) . . . . ?
Ni2 O1 C18 C17 35.8(3) . . . . ?
Ni3 O1 C18 C17 -89.5(2) . . . . ?
Ni1 O1 C18 C19 -28.1(2) . . . . ?
Ni2 O1 C18 C19 -146.17(16) . . . . ?
Ni3 O1 C18 C19 88.6(2) . . . . ?
C16 C17 C18 O1 174.0(2) . . . . ?
C16 C17 C18 C19 -4.0(4) . . . . ?
C12 N1 C19 C20 5.6(3) . . . . ?
Ni1 N1 C19 C20 -167.33(19) . . . . ?
C12 N1 C19 C18 -173.1(2) . . . . ?
Ni1 N1 C19 C18 13.9(2) . . . . ?
O1 C18 C19 N1 9.3(3) . . . . ?
C17 C18 C19 N1 -172.6(2) . . . . ?
O1 C18 C19 C20 -169.5(2) . . . . ?
C17 C18 C19 C20 8.6(3) . . . . ?
N1 C19 C20 C14 -6.4(4) . . . . ?
C18 C19 C20 C14 172.3(2) . . . . ?
N1 C19 C20 C15 174.1(2) . . . . ?
C18 C19 C20 C15 -7.2(4) . . . . ?
C13 C14 C20 C19 2.5(4) . . . . ?
C13 C14 C20 C15 -178.1(3) . . . . ?
C16 C15 C20 C19 1.2(4) . . . . ?
C16 C15 C20 C14 -178.2(3) . . . . ?
C29 N2 C22 C23 3.1(3) . . . . ?
Ni2 N2 C22 C23 -158.79(18) . . . . ?
C29 N2 C22 C21 -176.1(2) . . . . ?
Ni2 N2 C22 C21 22.0(3) . . . . ?
N2 C22 C23 C24 -0.9(4) . . . . ?
C21 C22 C23 C24 178.3(2) . . . . ?
C22 C23 C24 C30 -2.0(4) . . . . ?
C30 C25 C26 C27 0.8(4) . . . . ?
C25 C26 C27 C28 -1.9(4) . . . . ?
Ni2 O2 C28 C27 -159.4(2) . . . . ?
Ni3 O2 C28 C27 -44.8(3) . . . . ?
Ni4 O2 C28 C27 81.1(3) . . . . ?
Ni2 O2 C28 C29 21.6(2) . . . . ?
Ni3 O2 C28 C29 136.20(18) . . . . ?
Ni4 O2 C28 C29 -97.9(2) . . . . ?
C26 C27 C28 O2 -176.6(2) . . . . ?
C26 C27 C28 C29 2.4(4) . . . . ?
C22 N2 C29 C28 177.5(2) . . . . ?
Ni2 N2 C29 C28 -16.8(2) . . . . ?
C22 N2 C29 C30 -2.6(3) . . . . ?
Ni2 N2 C29 C30 163.22(18) . . . . ?
O2 C28 C29 N2 -3.0(3) . . . . ?
C27 C28 C29 N2 177.9(2) . . . . ?
O2 C28 C29 C30 177.0(2) . . . . ?
C27 C28 C29 C30 -2.0(3) . . . . ?
C23 C24 C30 C25 -178.9(2) . . . . ?
C23 C24 C30 C29 2.5(4) . . . . ?
C26 C25 C30 C24 -179.0(2) . . . . ?
C26 C25 C30 C29 -0.5(4) . . . . ?
N2 C29 C30 C24 -0.2(3) . . . . ?
C28 C29 C30 C24 179.7(2) . . . . ?
N2 C29 C30 C25 -178.9(2) . . . . ?
C28 C29 C30 C25 1.1(3) . . . . ?
C39 N3 C32 C33 -1.3(4) . . . . ?
Ni3 N3 C32 C33 166.22(19) . . . . ?
C39 N3 C32 C31 179.3(2) . . . . ?
Ni3 N3 C32 C31 -13.2(4) . . . . ?
N3 C32 C33 C34 -3.1(4) . . . . ?
C31 C32 C33 C34 176.3(3) . . . . ?
C32 C33 C34 C40 3.1(4) . . . . ?
C40 C35 C36 C37 2.4(4) . . . . ?
C35 C36 C37 C38 -0.6(4) . . . . ?
Ni3 O3 C38 C37 154.18(19) . . . . ?
Ni4 O3 C38 C37 39.7(3) . . . . ?
Ni1 O3 C38 C37 -87.9(2) . . . . ?
Ni3 O3 C38 C39 -27.1(2) . . . . ?
Ni4 O3 C38 C39 -141.64(16) . . . . ?
Ni1 O3 C38 C39 90.8(2) . . . . ?
C36 C37 C38 O3 174.9(2) . . . . ?
C36 C37 C38 C39 -3.7(3) . . . . ?
C32 N3 C39 C40 5.8(3) . . . . ?
Ni3 N3 C39 C40 -164.63(18) . . . . ?
C32 N3 C39 C38 -174.7(2) . . . . ?
Ni3 N3 C39 C38 14.9(2) . . . . ?
O3 C38 C39 N3 8.0(3) . . . . ?
C37 C38 C39 N3 -173.2(2) . . . . ?
O3 C38 C39 C40 -172.5(2) . . . . ?
C37 C38 C39 C40 6.3(3) . . . . ?
C36 C35 C40 C39 0.2(4) . . . . ?
C36 C35 C40 C34 -179.1(2) . . . . ?
N3 C39 C40 C35 175.0(2) . . . . ?
C38 C39 C40 C35 -4.5(3) . . . . ?
N3 C39 C40 C34 -5.7(3) . . . . ?
C38 C39 C40 C34 174.8(2) . . . . ?
C33 C34 C40 C35 -179.6(3) . . . . ?
C33 C34 C40 C39 1.1(4) . . . . ?
C49 N4 C41 C43 0.4(4) . . . . ?
Ni4 N4 C41 C43 -161.6(2) . . . . ?
C49 N4 C41 C42 -179.6(3) . . . . ?
Ni4 N4 C41 C42 18.4(4) . . . . ?
N4 C41 C43 C44 1.9(5) . . . . ?
C42 C41 C43 C44 -178.1(3) . . . . ?
C41 C43 C44 C50 -1.4(5) . . . . ?
C50 C45 C46 C47 -1.1(4) . . . . ?
C45 C46 C47 C48 0.2(4) . . . . ?
Ni4 O4 C48 C47 -156.59(19) . . . . ?
Ni1 O4 C48 C47 -43.2(3) . . . . ?
Ni2 O4 C48 C47 84.3(2) . . . . ?
Ni4 O4 C48 C49 23.4(2) . . . . ?
Ni1 O4 C48 C49 136.73(17) . . . . ?
Ni2 O4 C48 C49 -95.7(2) . . . . ?
C46 C47 C48 O4 -178.0(2) . . . . ?
C46 C47 C48 C49 2.1(3) . . . . ?
C41 N4 C49 C50 -3.3(3) . . . . ?
Ni4 N4 C49 C50 162.57(19) . . . . ?
C41 N4 C49 C48 178.4(2) . . . . ?
Ni4 N4 C49 C48 -15.7(2) . . . . ?
O4 C48 C49 N4 -5.0(3) . . . . ?
C47 C48 C49 N4 174.9(2) . . . . ?
O4 C48 C49 C50 176.6(2) . . . . ?
C47 C48 C49 C50 -3.4(3) . . . . ?
N4 C49 C50 C45 -175.7(2) . . . . ?
C48 C49 C50 C45 2.6(3) . . . . ?
N4 C49 C50 C44 3.6(4) . . . . ?
C48 C49 C50 C44 -178.1(2) . . . . ?
C46 C45 C50 C49 -0.3(4) . . . . ?
C46 C45 C50 C44 -179.6(3) . . . . ?
C43 C44 C50 C49 -1.2(4) . . . . ?
C43 C44 C50 C45 178.1(3) . . . . ?
Ni4 O10 C51 O9 11.8(3) . . . . ?
Ni4 O10 C51 C52 -171.35(15) . . . . ?
Ni3 O9 C51 O10 -19.8(3) . . . . ?
Ni3 O9 C51 C52 163.29(15) . . . . ?
O10 C51 C52 C53 140.7(2) . . . . ?
O9 C51 C52 C53 -42.1(3) . . . . ?
O10 C51 C52 C55 19.7(3) . . . . ?
O9 C51 C52 C55 -163.1(2) . . . . ?
O10 C51 C52 C54 -99.6(3) . . . . ?
O9 C51 C52 C54 77.6(3) . . . . ?
Ni4 O11 C56 O12 16.6(3) . . . . ?
Ni4 O11 C56 C57 -164.21(14) . . . . ?
Ni1 O12 C56 O11 -9.1(3) . . . . ?
Ni1 O12 C56 C57 171.71(14) . . . . ?
O11 C56 C57 C60 5.9(3) . . . . ?
O12 C56 C57 C60 -174.8(2) . . . . ?
O11 C56 C57 C59 -114.7(2) . . . . ?
O12 C56 C57 C59 64.6(3) . . . . ?
O11 C56 C57 C58 126.1(2) . . . . ?
O12 C56 C57 C58 -54.6(3) . . . . ?
O1S C1S C2S C1S -179.7(19) . . . 3_556 ?
C2S C1S C2S C1S 0.000(2) 3_556 . . 3_556 ?
